data_1516490
loop_
_publ_author_name
'Sundaryono, Agus'
'Nourmamode, Aziz'
'Gardrat, Christian'
'Grelier, St\'ephane'
'Bravic, Georges'
'Chasseau, Daniel'
'Castellan, Alain'

_publ_section_title
;
 Studies on the photochemistry of 1,7-diphenyl-1,6-heptadiene-3,5-dione, a
 non-phenolic curcuminoid model
;
_journal_issue 9
_journal_name_full 'Photochemical &amp; Photobiological Sciences'
_journal_page_first 914
_journal_page_last 920
_journal_paper_doi 10.1039/b301229h
_journal_volume 2
_journal_year 2003
_chemical_compound_source LCSV
_chemical_formula_sum 'C19 H14 O2'
_chemical_formula_weight 274.3
_chemical_name_common 'Flavanone 5'
_space_group_IT_number 61
_symmetry_cell_setting orthorhombic
_symmetry_space_group_name_Hall '-P 2ac 2ab'
_symmetry_space_group_name_H-M 'P b c a'
_cell_angle_alpha 90
_cell_angle_beta 90
_cell_angle_gamma 90
_cell_formula_units_Z 8
_cell_length_a 26.9628(9)
_cell_length_b 15.3036(4)
_cell_length_c 6.9176(2)
_cell_measurement_reflns_used 6620
_cell_measurement_temperature 295(1)
_cell_measurement_theta_max 27.1
_cell_measurement_theta_min 1
_cell_volume 2854.39(15)
_computing_cell_refinement 'HKL Denzo (Otwinowski & Minor 1997)'
_computing_data_collection 'Collect (Nonius BV, 1997-2000)'
_computing_data_reduction 'HKL Scalepack (Otwinowski & Minor 1997)'
_computing_molecular_graphics 'CrystalMaker (Palmer 2002)'
_computing_structure_solution 'SIR-97 (Altomare et al. 1994)'
_diffrn_ambient_temperature 295(1)
_diffrn_detector_area_resol_mean 9
_diffrn_measurement_device '95mm CCD camera on \k-goniostat'
_diffrn_measurement_device_type KappaCCD
_diffrn_measurement_method CCD
_diffrn_radiation_detector CCD
_diffrn_radiation_monochromator 'horizonally mounted graphite crystal'
_diffrn_radiation_source 'fine-focus sealed tube'
_diffrn_radiation_type MoK\a
_diffrn_radiation_wavelength 0.71073
_diffrn_reflns_av_R_equivalents 0.034
_diffrn_reflns_av_sigmaI/netI 0.073
_diffrn_reflns_limit_h_max 29
_diffrn_reflns_limit_h_min -34
_diffrn_reflns_limit_k_max 18
_diffrn_reflns_limit_k_min -19
_diffrn_reflns_limit_l_max 8
_diffrn_reflns_limit_l_min -8
_diffrn_reflns_number 16685
_diffrn_reflns_reduction_process scalepack
_diffrn_reflns_theta_max 27.16
_diffrn_reflns_theta_min 1.51
_exptl_absorpt_coefficient_mu 0.089
_exptl_absorpt_correction_type none
_exptl_crystal_colour colourless
_exptl_crystal_density_diffrn 1.277
_exptl_crystal_description platelet
_exptl_crystal_F_000 1152
_exptl_crystal_size_max 0.418
_exptl_crystal_size_mid 0.231
_exptl_crystal_size_min 0.055
_refine_diff_density_max 0.161
_refine_diff_density_min -0.132
_refine_ls_extinction_coef 1.18
_refine_ls_extinction_method 'Becker-Coppens type 1 Gaussian isotropic'
_refine_ls_goodness_of_fit_all 0.999
_refine_ls_hydrogen_treatment refall
_refine_ls_matrix_type userblock
_refine_ls_number_constraints 0
_refine_ls_number_parameters 248
_refine_ls_number_reflns 2560
_refine_ls_number_restraints 56
_refine_ls_R_factor_obs 0.049
_refine_ls_shift/esd_max 0.34
_refine_ls_shift/esd_mean 0.09
_refine_ls_structure_factor_coef Fsqd
_refine_ls_weighting_details 'calc w=1/[\s^2^(Fo^2^)+(0.050P)^2^] where P=(Fo^2^+2Fc^2^)/3'
_refine_ls_weighting_scheme calc
_refine_ls_wR_factor_all 0.123
_reflns_limit_h_max 34
_reflns_limit_h_min 0
_reflns_limit_k_max 19
_reflns_limit_k_min 0
_reflns_limit_l_max 8
_reflns_limit_l_min 0
_reflns_number_observed 1700
_reflns_number_total 3164
_reflns_observed_criterion >3sigmaI
_cod_data_source_file b301229h.txt
_cod_data_source_block ccm
_cod_original_cell_volume 2854.4(3)
_cod_original_formula_sum 'H14 C19 O2'
_cod_database_code 1516490

loop_
_symmetry_equiv_pos_as_xyz
'  x,      y,      z'
'  x+1/2, -y+1/2, -z'
' -x,      y+1/2, -z+1/2'
' -x+1/2, -y,      z+1/2'
' -x,     -y,     -z'
' -x+1/2,  y+1/2,  z'
'  x,     -y+1/2,  z+1/2'
'  x+1/2,  y,     -z+1/2'

loop_
_atom_site_aniso_label
_atom_site_aniso_U_11
_atom_site_aniso_U_22
_atom_site_aniso_U_33
_atom_site_aniso_U_12
_atom_site_aniso_U_13
_atom_site_aniso_U_23
O1 0.0631(9) 0.0466(7) 0.0691(9) -0.0008(6) 0.0012(7) 0.0007(6)
C2 0.070(1) 0.052(1) 0.077(1) 0.0022(9) -0.001(1) 0.004(1)
C3 0.073(2) 0.047(1) 0.094(2) 0.001(1) 0.007(1) -0.008(1)
C4 0.074(1) 0.050(1) 0.055(1) -0.006(1) 0.001(1) -0.0029(9)
O41 0.085(1) 0.0551(9) 0.107(1) -0.0128(8) 0.0042(9) -0.0165(8)
C5 0.063(1) 0.052(1) 0.043(1) -0.0014(9) -0.0041(9) -0.0008(8)
C6 0.064(1) 0.051(1) 0.041(1) 0.0004(9) -0.0023(9) -0.0021(8)
C7 0.074(1) 0.051(1) 0.053(1) 0.001(1) -0.002(1) -0.0014(9)
C8 0.080(2) 0.059(1) 0.057(1) 0.013(1) -0.002(1) -0.001(1)
C11 0.076(2) 0.092(2) 0.067(1) 0.018(1) -0.001(1) 0.005(1)
C12 0.065(2) 0.121(3) 0.086(2) 0.009(2) 0.003(1) 0.009(2)
C13 0.071(2) 0.106(2) 0.097(2) -0.015(2) 0.000(1) 0.014(2)
C14 0.067(2) 0.081(2) 0.077(1) -0.007(1) -0.000(1) 0.005(1)
C15 0.065(1) 0.065(1) 0.043(1) -0.004(1) -0.0056(9) 0.0035(9)
C16 0.066(1) 0.073(2) 0.045(1) 0.008(1) -0.0030(9) 0.0022(9)
C21 0.063(1) 0.052(1) 0.100(2) -0.001(1) -0.005(1) -0.002(1)
C22 0.077(2) 0.083(2) 0.120(2) -0.001(1) 0.014(2) 0.020(2)
C23 0.086(2) 0.096(2) 0.179(4) -0.001(2) 0.036(2) 0.013(2)
C24 0.072(2) 0.094(2) 0.201(4) -0.014(2) 0.017(3) -0.031(3)
C25 0.086(2) 0.111(3) 0.170(4) 0.022(2) -0.042(2) -0.029(3)
C26 0.083(2) 0.091(2) 0.118(2) 0.012(1) -0.018(2) -0.007(2)

loop_
_atom_site_label
_atom_site_type_symbol
_atom_site_fract_x
_atom_site_fract_y
_atom_site_fract_z
_atom_site_B_iso_or_equiv
_atom_site_thermal_displace_type
O1 O 0.78729(5) 0.20910(8) -0.0496(2) 4.70(6) Bani
C2 C 0.81132(7) 0.1287(1) 0.0057(3) 5.2(1) Bani
C3 C 0.78570(8) 0.0542(1) -0.0923(4) 5.6(1) Bani
C4 C 0.73109(8) 0.0524(1) -0.0614(3) 4.7(1) Bani
O41 O 0.70811(6) -0.01588(9) -0.0854(2) 6.50(8) Bani
C5 C 0.70784(7) 0.1363(1) -0.0151(3) 4.15(9) Bani
C6 C 0.73735(7) 0.2108(1) -0.0247(2) 4.08(9) Bani
C7 C 0.71716(8) 0.2954(1) -0.0147(3) 4.7(1) Bani
C8 C 0.66813(9) 0.3052(1) 0.0130(3) 5.1(1) Bani
C11 C 0.58526(9) 0.2451(2) 0.0717(3) 6.2(1) Bani
C12 C 0.5542(1) 0.1763(2) 0.0970(4) 7.2(2) Bani
C13 C 0.5729(1) 0.0918(2) 0.0845(4) 7.2(2) Bani
C14 C 0.62237(8) 0.0767(2) 0.0469(3) 5.9(1) Bani
C15 C 0.65556(7) 0.1469(1) 0.0207(3) 4.6(1) Bani
C16 C 0.63600(8) 0.2331(1) 0.0355(3) 4.8(1) Bani
C21 C 0.86516(8) 0.1334(1) -0.0486(4) 5.7(1) Bani
C22 C 0.8807(1) 0.1696(2) -0.2208(5) 7.4(2) Bani
C23 C 0.9291(1) 0.1678(2) -0.2746(7) 9.5(2) Bani
C24 C 0.9628(1) 0.1307(2) -0.1596(8) 9.6(2) Bani
C25 C 0.9500(1) 0.0945(3) 0.0133(8) 9.7(2) Bani
C26 C 0.8993(1) 0.0954(2) 0.0717(5) 7.7(2) Bani
H20 H 0.8062(5) 0.123(1) 0.158(2) 6.2(3) Biso
H31 H 0.7929(6) 0.063(1) -0.230(3) 8.1(3) Biso
H32 H 0.7989(6) 0.002(1) -0.058(2) 5.8(3) Biso
H71 H 0.7404(6) 0.344(1) -0.033(2) 5.3(3) Biso
H81 H 0.6544(6) 0.363(1) 0.019(2) 6.2(3) Biso
H111 H 0.5744(6) 0.303(1) 0.084(2) 6.4(3) Biso
H121 H 0.5182(6) 0.188(1) 0.119(2) 7.5(3) Biso
H131 H 0.5528(7) 0.039(1) 0.108(3) 8.1(3) Biso
H141 H 0.6335(6) 0.014(1) 0.033(2) 6.6(3) Biso
H221 H 0.8567(7) 0.192(1) -0.303(3) 8.8(4) Biso
H231 H 0.9397(9) 0.190(2) -0.409(4) 11.6(5) Biso
H241 H 0.9971(8) 0.128(1) -0.200(3) 9.2(4) Biso
H251 H 0.9669(8) 0.065(2) 0.114(3) 10.9(5) Biso
H261 H 0.8879(8) 0.063(2) 0.180(3) 11.1(5) Biso

loop_
_atom_type_symbol
_atom_type_description
_atom_type_scat_dispersion_real
_atom_type_scat_dispersion_imag
_atom_type_scat_source
H H 0.000 0.000 'International Tables Vol C Tables 4.2.6.8 and 6.1.1.4'
C C 0.002 0.002 'International Tables Vol C Tables 4.2.6.8 and 6.1.1.4'
O O 0.008 0.006 'International Tables Vol C Tables 4.2.6.8 and 6.1.1.4'

loop_
_geom_angle_atom_site_label_1
_geom_angle_atom_site_label_2
_geom_angle_atom_site_label_3
_geom_angle
C2 O1 C6 115.4(1)
O1 C2 C3 108.8(2)
O1 C2 C21 109.1(2)
C3 C2 C21 111.7(2)
C2 C3 C4 114.0(2)
C3 C4 O41 119.8(2)
C3 C4 C5 116.0(2)
O41 C4 C5 124.1(2)
C4 C5 C6 117.6(2)
C4 C5 C15 123.7(2)
C6 C5 C15 118.4(2)
O1 C6 C5 123.9(2)
O1 C6 C7 114.1(2)
C5 C6 C7 122.0(2)
C6 C7 C8 119.4(2)
C7 C8 C16 122.1(2)
C12 C11 C16 121.6(2)
C11 C12 C13 119.3(3)
C12 C13 C14 121.2(3)
C13 C14 C15 120.7(2)
C5 C15 C14 123.9(2)
C5 C15 C16 118.6(2)
C14 C15 C16 117.5(2)
C8 C16 C11 121.1(2)
C8 C16 C15 119.3(2)
C11 C16 C15 119.7(2)
C2 C21 C22 122.0(2)
C2 C21 C26 118.5(2)
C22 C21 C26 119.4(2)
C21 C22 C23 121.4(3)
C22 C23 C24 120.0(4)
C23 C24 C25 121.6(4)
C24 C25 C26 119.2(4)
C21 C26 C25 118.4(3)
O1 C2 H20 105.9(8)
C3 C2 H20 109.0(8)
C21 C2 H20 112.1(8)
C2 C3 H31 104(1)
C4 C3 H31 110(1)
C6 C7 H71 116.4(9)
C8 C7 H71 124.2(9)
C7 C8 H81 119(1)
C16 C8 H81 119(1)
C12 C11 H111 122(1)
C16 C11 H111 116(1)
C11 C12 H121 119(1)
C13 C12 H121 122(1)
C12 C13 H131 124(1)
C14 C13 H131 115(1)
C13 C14 H141 118(1)
C15 C14 H141 122(1)
C21 C22 H221 118(1)
C23 C22 H221 121(1)
C22 C23 H231 120(1)
C24 C23 H231 119(1)
C23 C24 H241 120(1)
C25 C24 H241 119(1)
C24 C25 H251 136(2)
C26 C25 H251 105(1)
C21 C26 H261 119(1)
C25 C26 H261 122(1)

loop_
_geom_bond_atom_site_label_1
_geom_bond_atom_site_label_2
_geom_bond_distance
O1 C2 1.442(2)
O1 C6 1.358(2)
C2 C3 1.496(3)
C2 C21 1.501(3)
C3 C4 1.488(3)
C4 O41 1.226(3)
C4 C5 1.464(3)
C5 C6 1.392(3)
C5 C15 1.440(3)
C6 C7 1.406(3)
C7 C8 1.344(3)
C8 C16 1.411(3)
C11 C12 1.357(4)
C11 C16 1.403(3)
C12 C13 1.391(4)
C13 C14 1.378(4)
C14 C15 1.410(3)
C15 C16 1.424(3)
C21 C22 1.379(4)
C21 C26 1.370(4)
C22 C23 1.357(5)
C23 C24 1.334(6)
C24 C25 1.363(6)
C25 C26 1.426(5)
C2 H20 1.07(2)
C3 H31 0.98(2)
C7 H71 0.98(2)
C8 H81 0.96(2)
C11 H111 0.94(2)
C12 H121 1.00(2)
C13 H131 0.99(2)
C14 H141 1.01(2)
C22 H221 0.93(2)
C23 H231 1.03(3)
C24 H241 0.97(2)
C25 H251 0.95(2)
C26 H261 0.95(2)

loop_
_geom_torsion_atom_site_label_1
_geom_torsion_atom_site_label_2
_geom_torsion_atom_site_label_3
_geom_torsion_atom_site_label_4
_geom_torsion
C6 O1 C2 C3 52.2(2)
C6 O1 C2 C21 174.3(2)
C2 O1 C6 C5 -22.5(2)
C2 O1 C6 C7 159.3(2)
O1 C2 C3 C4 -52.9(2)
C21 C2 C3 C4 -173.4(2)
O1 C2 C21 C22 -40.6(2)
O1 C2 C21 C26 143.6(2)
C3 C2 C21 C22 79.7(2)
C3 C2 C21 C26 -96.0(2)
C2 C3 C4 O41 -159.5(2)
C2 C3 C4 C5 24.4(2)
C3 C4 C5 C6 6.8(2)
C3 C4 C5 C15 -179.6(2)
O41 C4 C5 C6 -169.2(2)
O41 C4 C5 C15 4.5(2)
C4 C5 C6 O1 -8.8(2)
C4 C5 C6 C7 169.3(2)
C15 C5 C6 O1 177.2(2)
C15 C5 C6 C7 -4.7(2)
C4 C5 C15 C14 10.9(2)
C4 C5 C15 C16 -170.7(2)
C6 C5 C15 C14 -175.5(2)
C6 C5 C15 C16 2.9(2)
O1 C6 C7 C8 -178.9(2)
C5 C6 C7 C8 2.8(2)
C7 C8 C16 C11 177.5(2)
C7 C8 C16 C15 -2.6(2)
C16 C11 C12 C13 -0.8(2)
C11 C12 C13 C14 0.0(3)
C12 C13 C14 C15 0.2(2)
C13 C14 C15 C5 178.7(2)
C13 C14 C15 C16 0.3(2)
C2 C21 C22 C23 -175.2(3)
C26 C21 C22 C23 0.5(3)
C2 C21 C26 C25 175.6(3)
C22 C21 C26 C25 -0.2(3)
C21 C22 C23 C24 -0.2(3)
C22 C23 C24 C25 -0.4(4)
C23 C24 C25 C26 0.7(4)
C24 C25 C26 C21 -0.4(3)
C6 O1 C2 H20 -64.8(9)
O1 C2 C3 H31 67(1)
C21 C2 C3 H31 -54(1)
H20 C2 C3 C4 62.1(9)
H20 C2 C3 H31 -178(1)
H20 C2 C21 C22 -157.6(9)
H20 C2 C21 C26 26.7(9)
H31 C3 C4 O41 84(1)
H31 C3 C4 C5 -92(1)
O1 C6 C7 H71 3(1)
C5 C6 C7 H71 -175(1)
H81 C8 C16 C11 -2(1)
H81 C8 C16 C15 178(1)
C16 C11 C12 H121 -178(1)
H111 C11 C12 C13 -177(1)
H111 C11 C12 H121 5(2)
C11 C12 C13 H131 177(1)
H121 C12 C13 C14 178(1)
H121 C12 C13 H131 -6(2)
C12 C13 C14 H141 -177(1)
H131 C13 C14 C15 -177(1)
H131 C13 C14 H141 6(2)
H141 C14 C15 C5 -4(1)
H141 C14 C15 C16 177(1)
C2 C21 C22 H221 1(1)
C26 C21 C22 H221 176(1)
C2 C21 C26 H261 5(2)
C22 C21 C26 H261 -171(2)
C21 C22 C23 H231 174(2)
H221 C22 C23 C24 -176(1)
H221 C22 C23 H231 -1(2)
C22 C23 C24 H241 178(1)
H231 C23 C24 C25 -175(2)
H231 C23 C24 H241 4(2)
C23 C24 C25 H251 179(2)
H241 C24 C25 C26 -178(1)
H241 C24 C25 H251 0(3)
C24 C25 C26 H261 170(2)
H251 C25 C26 C21 -179(2)
H251 C25 C26 H261 -9(2)
